data_4031798
loop_
_publ_author_name
'Roesky, H.W.'
'Thomas, M.'
'Bats, J.W.'
'Fuess, H.'

_publ_section_title
;
 Octahedrally Co-ordinated Zinc and Cadmium Compounds with Five-membered
 Heterocyclic O S3 N2 Ligands
;
_journal_name_full
;
Journal of the Chemical Society. Dalton Transactions, Inorganic Chemistry 
(1972-)
;
_journal_page_first 1891
_journal_page_last 1893
_journal_volume 1983
_journal_year 1983
_chemical_formula_sum 'As2 Cd F12 N12 O6 S18'
_chemical_name_systematic '(Cd (O S3 N2)6) (As F6)2'
_space_group_IT_number 2
_symmetry_space_group_name_Hall '-P 1'
_symmetry_space_group_name_H-M 'P -1'
_cell_angle_alpha 65.68
_cell_angle_beta 80.86
_cell_angle_gamma 87.38
_cell_formula_units_Z 1
_cell_length_a 9.046
_cell_length_b 10.237
_cell_length_c 11.053
_cell_volume 920.657
_citation_journal_id_ASTM JCDTBI
_cod_data_source_file Roesky_JCDTBI_1983_1866.cif
_cod_data_source_block As2Cd1F12N12O6S18
_cod_original_formula_sum 'As2 Cd1 F12 N12 O6 S18'
_cod_database_code 4031798

loop_
_symmetry_equiv_pos_as_xyz
x,y,z
-x,-y,-z

loop_
_atom_site_label
_atom_site_type_symbol
_atom_site_fract_x
_atom_site_fract_y
_atom_site_fract_z
_atom_site_occupancy
_atom_site_U_iso_or_equiv
F2 F-1 0.1174 0.2429 0.3415 1 0.0
S9 S+2 0.3377 -0.2658 -0.0818 1 0.0
S8 S+2 0.352 -0.3322 0.394 1 0.0
S2 S+4 0.2706 -0.0962 0.183 1 0.0
F5 F-1 0.3534 0.144 0.4205 1 0.0
S6 S+2 0.1089 0.4308 -0.2455 1 0.0
O1 O-2 0.0715 0.1601 0.0743 1 0.0
Cd1 Cd+2 0 0 0 1 0.0
F1 F-1 0.4438 0.3695 0.3564 1 0.0
As1 As+5 0.2823 0.30341 0.35466 1 0.0
S7 S+2 0.1696 -0.112 0.38 1 0.0
N5 N-3 0.2472 -0.265 -0.1908 1 0.0
N2 N-3 0.0224 0.4028 -0.1033 1 0.0
O3 O-2 0.194 0.0759 -0.171 1 0.0
O2 O-2 0.1499 -0.1538 0.1405 1 0.0
N4 N-3 0.3867 -0.2238 0.243 1 0.0
S3 S+4 0.3248 0.026 -0.2373 1 0.0
S1 S+4 0.1012 0.3148 0.0296 1 0.0
S4 S+2 0.2354 -0.1124 -0.3162 1 0.0
F6 F-1 0.2272 0.2965 0.5018 1 0.0
N3 N-3 0.229 -0.2696 0.4675 1 0.0
F3 F-1 0.3372 0.2996 0.2092 1 0.0
N1 N-3 0.279 0.4058 -0.2372 1 0.0
S5 S+2 0.3258 0.3599 -0.0879 1 0.0
F4 F-1 0.2119 0.4599 0.2925 1 0.0
N6 N-3 0.3974 -0.1088 -0.1245 1 0.0
